data_2001084
loop_
_publ_author_name
'Tinant, B.'
'Declercq, J.-P.'
'Henderson, P.'

_publ_section_title
;<i>N</i>-{2-[(1-Cyanocyclohexyl)(<i>tert</i>-butyldimethylsilyloxy)amino]propionyl}-2,5-bis(methoxymethyl)pyrrolidine
 and <i>N</i>-(2-anilinopropionyl)-2,5-bis(methoxymethyl)pyrrolidine
;
_journal_issue 2
_journal_name_full 'Acta Crystallographica Section C'
_journal_page_first 404
_journal_page_last 406
_journal_paper_doi 10.1107/S0108270191009460
_journal_volume 48
_journal_year 1992
_chemical_formula_sum 'C17 H26 N2 O3'
_chemical_formula_weight 306.41
_symmetry_cell_setting monoclinic
_symmetry_space_group_name_Hall '-P 2ybc'
_symmetry_space_group_name_H-M 'P 1 21/c 1'
_cell_angle_alpha 90
_cell_angle_beta 103.25(2)
_cell_angle_gamma 90
_cell_formula_units_Z 4
_cell_length_a 9.579(2)
_cell_length_b 9.6010(10)
_cell_length_c 18.826(2)
_cell_volume 1685.3(5)
_diffrn_radiation_type Mo
_diffrn_radiation_wavelength 0.71069
_exptl_absorpt_coefficient_mu 0.089
_exptl_crystal_density_diffrn 1.21
_exptl_crystal_F_000 664
_cod_data_source_file ha0075.cif
_cod_data_source_block ha0075b
_cod_original_cell_volume 1685.3(4)
_cod_database_code 2001084

loop_
_atom_site_label
_atom_site_fract_x
_atom_site_fract_y
_atom_site_fract_z
N1 .5181(2) .2151(2) .50030(10)
C2 .4289(2) .2068(2) .42710(10)
C3 .2814(2) .1419(2) .42650(10)
O4 .2746(2) .0357(2) .46240(10)
N5 .1617(2) .2031(2) .38640(10)
C6 .0189(2) .1443(2) .38790(10)
C7 -.0812(2) .2163(3) .32340(10)
C8 -.0089(2) .3543(3) .31520(10)
C9 .1517(2) .3191(2) .33380(10)
C10 .4919(2) .3023(2) .55350(10)
C11 .5843(2) .3007(3) .62320(10)
C12 .5634(3) .3894(3) .6771(2)
C13 .4506(3) .4826(3) .6648(2)
C14 .3585(3) .4860(3) .59690(10)
C15 .3786(2) .3978(3) .54150(10)
C16 .5070(3) .1142(3) .38300(10)
C17 -.0197(3) .1691(2) .46050(10)
O18 -.0360(2) .3132(2) .47190(10)
C19 -.0782(4) .3402(4) .5373(2)
C20 .2023(3) .2725(3) .26680(10)
O21 .1785(2) .3814(2) .21520(10)
C22 .2555(3) .3625(3) .16080(10)
H1 .574(3) .144(3) .5128(13)
H2 .415(3) .304(3) .4053(13)
H6 .023(2) .040(3) .3813(12)
H7A -.170(3) .228(3) .3313(13)
H7B -.089(2) .161(3) .2768(13)
H8A -.029(3) .424(3) .3503(13)
H8B -.036(2) .393(3) .2667(13)
H9 .210(3) .399(3) .3581(13)
H11 .657(3) .231(3) .6301(13)
H12 .629(3) .382(3) .7250(13)
H13 .434(3) .543(3) .7060(13)
H14 .281(3) .551(3) .5870(13)
H15 .311(3) .403(3) .4931(13)
H16A .593(3) .160(3) .3744(13)
H16B .536(3) .027(3) .4094(13)
H16C .452(3) .094(3) .3340(14)
H17A -.110(3) .119(3) .4611(13)
H17B .058(3) .129(3) .5035(13)
H19A -.086(3) .441(3) .5429(13)
H19B -.005(3) .302(3) .5798(13)
H19C -.165(3) .303(3) .5374(13)
H20A .307(3) .247(3) .2788(12)
H20B .143(3) .190(3) .2430(13)
H22A .231(3) .434(3) .1237(13)
H22B .229(3) .272(3) .1378(13)
H22C .357(3) .366(3) .1823(13)

loop_
_geom_bond_atom_site_label_1
_geom_bond_atom_site_label_2
_geom_bond_distance
C2 N1 1.446(3)
C10 N1 1.373(3)
C3 C2 1.542(3)
C16 C2 1.526(3)
O4 C3 1.233(2)
N5 C3 1.353(2)
C6 N5 1.486(2)
C9 N5 1.479(2)
C7 C6 1.529(3)
C17 C6 1.513(3)
C8 C7 1.520(3)
C9 C8 1.535(3)
C20 C9 1.518(3)
C11 C10 1.404(3)
C15 C10 1.398(3)
C12 C11 1.373(4)
C13 C12 1.381(4)
C14 C13 1.378(4)
C15 C14 1.390(3)
O18 C17 1.414(3)
C19 O18 1.407(3)
O21 C20 1.409(3)
C22 O21 1.405(3)
H1 N1 0.86(2)
H2 C2 1.02(2)
H6 C6 1.02(3)
H7A C7 0.90(2)
H7B C7 1.01(2)
H8A C8 0.99(2)
H8B C8 0.97(2)
H9 C9 1.00(2)
H11 C11 0.96(2)
H12 C12 0.98(2)
H13 C13 1.01(2)
H14 C14 0.96(2)
H15 C15 0.99(2)
H16A C16 0.98(2)
H16B C16 0.98(3)
H16C C16 0.97(3)
H17A C17 0.99(2)
H17B C17 1.04(2)
H19A C19 0.97(3)
H19B C19 1.00(2)
H19C C19 0.91(2)
H20A C20 1.01(2)
H20B C20 1.02(3)
H22A C22 0.97(3)
H22B C22 0.98(3)
H22C C22 0.96(2)
